data_7204490
loop_
_publ_author_name
'Mphahlele, Malose J.'
'Fernandes, Manuel A.'
'El-Nahas, Ahmed M.'
'Ottosson, Henrik'
'Ndlovu, Stephen M.'
'Sithole, Happy M.'
'Dladla, Bongumusa S.'
'De Waal, Danita'

_publ_section_title
;
 Solution phase, solid state and computational structural studies of
 the 2-aryl-3-bromoquinolin-4(1H)-one derivatives1
;
_journal_issue 12
_journal_name_full 'Journal of the Chemical Society, Perkin Transactions 2'
_journal_page_first 2159
_journal_paper_doi 10.1039/b206657b
_journal_year 2002
_chemical_formula_moiety 'C15 H9 Br F N O'
_chemical_formula_sum 'C15 H9 Br F N O'
_chemical_formula_weight 318.14
_chemical_name_systematic
; 
3-Bromo-2-(4'-fluorophenyl)quinolin-4(1H)-one   
;
_space_group_IT_number 148
_symmetry_cell_setting rhombohedral
_symmetry_space_group_name_Hall '-R 3'
_symmetry_space_group_name_H-M 'R -3 :H'
_atom_sites_solution_hydrogens geom
_atom_sites_solution_primary direct
_atom_sites_solution_secondary difmap
_audit_creation_method SHELXL-97
_cell_angle_alpha 90.00
_cell_angle_beta 90.00
_cell_angle_gamma 120.00
_cell_formula_units_Z 18
_cell_length_a 19.117(3)
_cell_length_b 19.117(3)
_cell_length_c 18.364(5)
_cell_measurement_temperature 293(2)
_cell_volume 5812(2)
_computing_cell_refinement 'Bruker SMART'
_computing_data_collection 'Bruker SMART'
_computing_data_reduction 'Bruker SHELXTL'
_computing_molecular_graphics 'Bruker SHELXTL'
_computing_publication_material 'Bruker SHELXTL'
_computing_structure_refinement 'SHELXL-97 (Sheldrick, 1997)'
_computing_structure_solution 'SHELXS-97 (Sheldrick, 1990)'
_diffrn_ambient_temperature 293(2)
_diffrn_measured_fraction_theta_full 0.993
_diffrn_measured_fraction_theta_max 0.993
_diffrn_measurement_device_type 'CCD area detector'
_diffrn_measurement_method 'omega scans'
_diffrn_radiation_monochromator graphite
_diffrn_radiation_source 'fine-focus sealed tube'
_diffrn_radiation_type MoK\a
_diffrn_radiation_wavelength 0.71073
_diffrn_reflns_av_R_equivalents 0.0853
_diffrn_reflns_av_sigmaI/netI 0.0556
_diffrn_reflns_limit_h_max 20
_diffrn_reflns_limit_h_min -25
_diffrn_reflns_limit_k_max 24
_diffrn_reflns_limit_k_min -25
_diffrn_reflns_limit_l_max 24
_diffrn_reflns_limit_l_min -24
_diffrn_reflns_number 13404
_diffrn_reflns_theta_full 28.35
_diffrn_reflns_theta_max 28.35
_diffrn_reflns_theta_min 1.66
_exptl_absorpt_coefficient_mu 3.184
_exptl_absorpt_correction_T_max 0.6641
_exptl_absorpt_correction_T_min 0.3413
_exptl_absorpt_correction_type multi-scan
_exptl_absorpt_process_details 'SADABS (Sheldrick, 1996)'
_exptl_crystal_colour 'Pale Yellow'
_exptl_crystal_density_diffrn 1.636
_exptl_crystal_density_method 'not measured'
_exptl_crystal_description Needle
_exptl_crystal_F_000 2844
_exptl_crystal_size_max 0.43
_exptl_crystal_size_mid 0.18
_exptl_crystal_size_min 0.14
_refine_diff_density_max 0.658
_refine_diff_density_min -0.261
_refine_diff_density_rms 0.067
_refine_ls_extinction_method none
_refine_ls_goodness_of_fit_ref 0.964
_refine_ls_hydrogen_treatment mixed
_refine_ls_matrix_type full
_refine_ls_number_parameters 176
_refine_ls_number_reflns 3215
_refine_ls_number_restraints 0
_refine_ls_restrained_S_all 0.964
_refine_ls_R_factor_all 0.0624
_refine_ls_R_factor_gt 0.0338
_refine_ls_shift/su_max 0.001
_refine_ls_shift/su_mean 0.000
_refine_ls_structure_factor_coef Fsqd
_refine_ls_weighting_details 'calc w=1/[\s^2^(Fo^2^)+(0.0431P)^2^+0.0000P] where P=(Fo^2^+2Fc^2^)/3'
_refine_ls_weighting_scheme calc
_refine_ls_wR_factor_gt 0.0793
_refine_ls_wR_factor_ref 0.0892
_reflns_number_gt 2213
_reflns_number_total 3215
_reflns_threshold_expression >2sigma(I)
_cod_data_source_file b206657b.txt
_cod_data_source_block mpq002_s
_cod_depositor_comments
;
The following automatic conversions were performed:
'_symmetry_cell_setting' value 'Rhombohedral' changed to 'rhombohedral'
according to '/home/saulius/struct/CIF-dictionaries/cif_core.dic'
dictionary named 'cif_core.dic' version 2.4.1 from
2010-06-29.

'_exptl_absorpt_correction_type' value 'Multi-scan' changed
to 'multi-scan' according to
'/home/saulius/struct/CIF-dictionaries/cif_core.dic' dictionary named
'cif_core.dic' version 2.4.1 from 2010-06-29.

Automatic conversion script
Id: cif_fix_enum 1527 2010-12-29 10:47:43Z saulius 
;
_cod_original_sg_symbol_H-M R-3
_cod_database_code 7204490

loop_
_symmetry_equiv_pos_as_xyz
'x, y, z'
'-y, x-y, z'
'-x+y, -x, z'
'x+2/3, y+1/3, z+1/3'
'-y+2/3, x-y+1/3, z+1/3'
'-x+y+2/3, -x+1/3, z+1/3'
'x+1/3, y+2/3, z+2/3'
'-y+1/3, x-y+2/3, z+2/3'
'-x+y+1/3, -x+2/3, z+2/3'
'-x, -y, -z'
'y, -x+y, -z'
'x-y, x, -z'
'-x+2/3, -y+1/3, -z+1/3'
'y+2/3, -x+y+1/3, -z+1/3'
'x-y+2/3, x+1/3, -z+1/3'
'-x+1/3, -y+2/3, -z+2/3'
'y+1/3, -x+y+2/3, -z+2/3'
'x-y+1/3, x+2/3, -z+2/3'

loop_
_atom_site_label
_atom_site_type_symbol
_atom_site_fract_x
_atom_site_fract_y
_atom_site_fract_z
_atom_site_U_iso_or_equiv
_atom_site_adp_type
_atom_site_occupancy
_atom_site_symmetry_multiplicity
_atom_site_calc_flag
_atom_site_refinement_flags
_atom_site_disorder_assembly
_atom_site_disorder_group
Br1 Br 0.308449(18) 0.086495(16) 0.938390(13) 0.04654(12) Uani 1 1 d . . .
F1 F 0.51533(18) 0.32163(13) 0.68547(13) 0.1186(9) Uani 1 1 d . . .
N1 N 0.34588(13) -0.04195(12) 0.77856(11) 0.0366(5) Uani 1 1 d . . .
H1 H 0.3683(16) -0.0305(15) 0.7396(14) 0.041(7) Uiso 1 1 d . . .
O1 O 0.23093(11) -0.09152(10) 0.97445(9) 0.0446(4) Uani 1 1 d . . .
C1 C 0.34470(14) 0.01845(14) 0.81575(12) 0.0342(5) Uani 1 1 d . . .
C2 C 0.30525(15) 0.00244(14) 0.88163(12) 0.0346(5) Uani 1 1 d . . .
C3 C 0.26454(14) -0.07669(15) 0.91334(12) 0.0348(5) Uani 1 1 d . . .
C4 C 0.26678(15) -0.13948(14) 0.86964(12) 0.0342(5) Uani 1 1 d . . .
C5 C 0.22786(17) -0.22047(16) 0.89321(14) 0.0458(6) Uani 1 1 d . . .
H5 H 0.1999 -0.2346 0.9372 0.055 Uiso 1 1 calc R . .
C6 C 0.23084(18) -0.27806(16) 0.85213(16) 0.0544(7) Uani 1 1 d . . .
H6 H 0.2055 -0.3312 0.8686 0.065 Uiso 1 1 calc R . .
C7 C 0.27154(19) -0.25848(18) 0.78542(15) 0.0523(7) Uani 1 1 d . . .
H7 H 0.2718 -0.2989 0.7574 0.063 Uiso 1 1 calc R . .
C8 C 0.31104(17) -0.18035(16) 0.76101(13) 0.0439(6) Uani 1 1 d . . .
H8 H 0.3394 -0.1672 0.7173 0.053 Uiso 1 1 calc R . .
C9 C 0.30825(15) -0.12011(14) 0.80280(12) 0.0352(5) Uani 1 1 d . . .
C10 C 0.38970(16) 0.09944(14) 0.78148(12) 0.0378(6) Uani 1 1 d . . .
C11 C 0.35246(18) 0.14443(17) 0.76812(13) 0.0476(6) Uani 1 1 d . . .
H11 H 0.2987 0.1242 0.7811 0.057 Uiso 1 1 calc R . .
C12 C 0.3952(2) 0.21950(18) 0.73546(15) 0.0599(8) Uani 1 1 d . . .
H12 H 0.3705 0.2498 0.7257 0.072 Uiso 1 1 calc R . .
C13 C 0.4737(3) 0.24806(18) 0.71788(17) 0.0702(10) Uani 1 1 d . . .
C14 C 0.5120(2) 0.2052(2) 0.72887(19) 0.0742(10) Uani 1 1 d . . .
H14 H 0.5655 0.2261 0.7147 0.089 Uiso 1 1 calc R . .
C15 C 0.47007(18) 0.12996(17) 0.76142(15) 0.0535(7) Uani 1 1 d . . .
H15 H 0.4954 0.1000 0.7698 0.064 Uiso 1 1 calc R . .

loop_
_atom_site_aniso_label
_atom_site_aniso_U_11
_atom_site_aniso_U_22
_atom_site_aniso_U_33
_atom_site_aniso_U_23
_atom_site_aniso_U_13
_atom_site_aniso_U_12
Br1 0.0602(2) 0.03815(16) 0.03963(16) -0.00385(11) 0.00769(12) 0.02331(14)
F1 0.157(2) 0.0550(13) 0.1244(19) 0.0508(13) 0.0446(17) 0.0383(15)
N1 0.0478(13) 0.0345(11) 0.0277(10) 0.0052(9) 0.0075(9) 0.0208(10)
O1 0.0498(11) 0.0417(10) 0.0322(9) 0.0025(7) 0.0078(8) 0.0153(9)
C1 0.0367(13) 0.0332(13) 0.0319(11) 0.0013(10) -0.0002(10) 0.0169(11)
C2 0.0387(14) 0.0322(12) 0.0306(11) -0.0031(9) -0.0001(10) 0.0160(11)
C3 0.0324(13) 0.0365(13) 0.0287(11) 0.0009(10) -0.0028(10) 0.0122(11)
C4 0.0364(13) 0.0306(12) 0.0326(12) 0.0025(9) -0.0035(10) 0.0145(11)
C5 0.0508(16) 0.0397(15) 0.0412(13) 0.0075(11) 0.0039(12) 0.0182(13)
C6 0.0631(19) 0.0311(14) 0.0638(18) 0.0060(13) -0.0005(15) 0.0197(14)
C7 0.0665(19) 0.0418(16) 0.0571(16) -0.0057(13) -0.0033(14) 0.0334(15)
C8 0.0556(17) 0.0431(15) 0.0399(13) -0.0001(11) 0.0015(12) 0.0299(14)
C9 0.0411(14) 0.0334(13) 0.0319(11) 0.0000(9) -0.0041(10) 0.0192(11)
C10 0.0497(16) 0.0313(13) 0.0310(12) 0.0029(10) 0.0030(10) 0.0191(12)
C11 0.0611(18) 0.0442(16) 0.0425(14) 0.0016(12) -0.0018(12) 0.0302(14)
C12 0.094(3) 0.0469(17) 0.0518(17) 0.0051(13) 0.0018(17) 0.0455(19)
C13 0.103(3) 0.0333(16) 0.0622(19) 0.0193(14) 0.0211(19) 0.0256(19)
C14 0.068(2) 0.055(2) 0.085(2) 0.0236(18) 0.0346(18) 0.0195(19)
C15 0.0584(19) 0.0435(16) 0.0600(17) 0.0132(13) 0.0175(14) 0.0265(15)

loop_
_atom_type_symbol
_atom_type_description
_atom_type_scat_dispersion_real
_atom_type_scat_dispersion_imag
_atom_type_scat_source
C C 0.0033 0.0016 'International Tables Vol C Tables 4.2.6.8 and 6.1.1.4'
H H 0.0000 0.0000 'International Tables Vol C Tables 4.2.6.8 and 6.1.1.4'
N N 0.0061 0.0033 'International Tables Vol C Tables 4.2.6.8 and 6.1.1.4'
O O 0.0106 0.0060 'International Tables Vol C Tables 4.2.6.8 and 6.1.1.4'
F F 0.0171 0.0103 'International Tables Vol C Tables 4.2.6.8 and 6.1.1.4'
Br Br -0.2901 2.4595 'International Tables Vol C Tables 4.2.6.8 and 6.1.1.4'

loop_
_geom_angle_atom_site_label_1
_geom_angle_atom_site_label_2
_geom_angle_atom_site_label_3
_geom_angle
_geom_angle_site_symmetry_1
_geom_angle_site_symmetry_3
_geom_angle_publ_flag
C1 N1 C9 123.0(2) . . ?
C1 N1 H1 116.8(19) . . ?
C9 N1 H1 120.1(19) . . ?
N1 C1 C2 119.7(2) . . ?
N1 C1 C10 115.4(2) . . ?
C2 C1 C10 124.9(2) . . ?
C1 C2 C3 122.6(2) . . ?
C1 C2 Br1 120.95(17) . . ?
C3 C2 Br1 116.27(16) . . ?
O1 C3 C2 123.3(2) . . ?
O1 C3 C4 121.9(2) . . ?
C2 C3 C4 114.8(2) . . ?
C9 C4 C5 118.4(2) . . ?
C9 C4 C3 120.4(2) . . ?
C5 C4 C3 121.2(2) . . ?
C6 C5 C4 120.4(2) . . ?
C6 C5 H5 119.8 . . ?
C4 C5 H5 119.8 . . ?
C5 C6 C7 120.8(3) . . ?
C5 C6 H6 119.6 . . ?
C7 C6 H6 119.6 . . ?
C8 C7 C6 120.6(3) . . ?
C8 C7 H7 119.7 . . ?
C6 C7 H7 119.7 . . ?
C7 C8 C9 119.2(2) . . ?
C7 C8 H8 120.4 . . ?
C9 C8 H8 120.4 . . ?
N1 C9 C4 119.4(2) . . ?
N1 C9 C8 120.1(2) . . ?
C4 C9 C8 120.5(2) . . ?
C11 C10 C15 119.7(2) . . ?
C11 C10 C1 120.9(2) . . ?
C15 C10 C1 119.5(2) . . ?
C12 C11 C10 120.0(3) . . ?
C12 C11 H11 120.0 . . ?
C10 C11 H11 120.0 . . ?
C13 C12 C11 118.8(3) . . ?
C13 C12 H12 120.6 . . ?
C11 C12 H12 120.6 . . ?
C12 C13 F1 118.6(3) . . ?
C12 C13 C14 122.9(3) . . ?
F1 C13 C14 118.4(4) . . ?
C13 C14 C15 118.9(3) . . ?
C13 C14 H14 120.5 . . ?
C15 C14 H14 120.5 . . ?
C14 C15 C10 119.6(3) . . ?
C14 C15 H15 120.2 . . ?
C10 C15 H15 120.2 . . ?

loop_
_geom_bond_atom_site_label_1
_geom_bond_atom_site_label_2
_geom_bond_distance
_geom_bond_site_symmetry_2
_geom_bond_publ_flag
Br1 C2 1.890(2) . ?
F1 C13 1.359(3) . ?
N1 C1 1.351(3) . ?
N1 C9 1.369(3) . ?
N1 H1 0.81(3) . ?
O1 C3 1.253(3) . ?
C1 C2 1.377(3) . ?
C1 C10 1.484(3) . ?
C2 C3 1.434(3) . ?
C3 C4 1.462(3) . ?
C4 C9 1.407(3) . ?
C4 C5 1.409(3) . ?
C5 C6 1.359(4) . ?
C5 H5 0.9300 . ?
C6 C7 1.398(4) . ?
C6 H6 0.9300 . ?
C7 C8 1.369(4) . ?
C7 H7 0.9300 . ?
C8 C9 1.407(3) . ?
C8 H8 0.9300 . ?
C10 C11 1.385(4) . ?
C10 C15 1.393(4) . ?
C11 C12 1.384(4) . ?
C11 H11 0.9300 . ?
C12 C13 1.355(5) . ?
C12 H12 0.9300 . ?
C13 C14 1.359(5) . ?
C14 C15 1.384(4) . ?
C14 H14 0.9300 . ?
C15 H15 0.9300 . ?

loop_
_geom_torsion_atom_site_label_1
_geom_torsion_atom_site_label_2
_geom_torsion_atom_site_label_3
_geom_torsion_atom_site_label_4
_geom_torsion
_geom_torsion_site_symmetry_1
_geom_torsion_site_symmetry_2
_geom_torsion_site_symmetry_3
_geom_torsion_site_symmetry_4
_geom_torsion_publ_flag
C9 N1 C1 C2 1.0(4) . . . . ?
C9 N1 C1 C10 179.3(2) . . . . ?
N1 C1 C2 C3 0.0(4) . . . . ?
C10 C1 C2 C3 -178.2(2) . . . . ?
N1 C1 C2 Br1 175.66(18) . . . . ?
C10 C1 C2 Br1 -2.5(3) . . . . ?
C1 C2 C3 O1 177.3(2) . . . . ?
Br1 C2 C3 O1 1.4(3) . . . . ?
C1 C2 C3 C4 -1.1(3) . . . . ?
Br1 C2 C3 C4 -177.00(16) . . . . ?
O1 C3 C4 C9 -177.0(2) . . . . ?
C2 C3 C4 C9 1.5(3) . . . . ?
O1 C3 C4 C5 2.9(4) . . . . ?
C2 C3 C4 C5 -178.6(2) . . . . ?
C9 C4 C5 C6 0.2(4) . . . . ?
C3 C4 C5 C6 -179.7(2) . . . . ?
C4 C5 C6 C7 -0.8(4) . . . . ?
C5 C6 C7 C8 1.7(5) . . . . ?
C6 C7 C8 C9 -1.9(4) . . . . ?
C1 N1 C9 C4 -0.6(4) . . . . ?
C1 N1 C9 C8 179.3(2) . . . . ?
C5 C4 C9 N1 179.4(2) . . . . ?
C3 C4 C9 N1 -0.7(3) . . . . ?
C5 C4 C9 C8 -0.4(4) . . . . ?
C3 C4 C9 C8 179.4(2) . . . . ?
C7 C8 C9 N1 -178.6(2) . . . . ?
C7 C8 C9 C4 1.3(4) . . . . ?
N1 C1 C10 C11 125.9(3) . . . . ?
C2 C1 C10 C11 -55.9(3) . . . . ?
N1 C1 C10 C15 -53.1(3) . . . . ?
C2 C1 C10 C15 125.1(3) . . . . ?
C15 C10 C11 C12 -0.4(4) . . . . ?
C1 C10 C11 C12 -179.4(2) . . . . ?
C10 C11 C12 C13 -0.8(4) . . . . ?
C11 C12 C13 F1 179.7(3) . . . . ?
C11 C12 C13 C14 2.0(5) . . . . ?
C12 C13 C14 C15 -2.0(6) . . . . ?
F1 C13 C14 C15 -179.6(3) . . . . ?
C13 C14 C15 C10 0.7(5) . . . . ?
C11 C10 C15 C14 0.5(4) . . . . ?
C1 C10 C15 C14 179.5(3) . . . . ?

loop_
_cod_related_entry_id
_cod_related_entry_database
_cod_related_entry_code
1 ChemSpider 4416929
